data_7132123
loop_
_publ_author_name
'Powley, Samuel L.'
'Riley, Charlotte'
'Cho, Hwan-Hee'
'Phuoc, Nguyen Le'
'Greenham, N. C.'
'Linnolahti, Mikko'
'Romanov, Alexander S.'

_publ_section_title
;
 Highly phosphorescent Carbene-Metal-Carboranyl complexes of Copper(I) and
 Gold(I)
;
_journal_name_full 'Chemical Communications'
_journal_paper_doi 10.1039/D3CC04091G
_journal_year 2023
_chemical_formula_moiety 'C32 H43 Au B10 N2 O2'
_chemical_formula_sum 'C32 H43 Au B10 N2 O2'
_chemical_formula_weight 792.75
_space_group_crystal_system monoclinic
_space_group_IT_number 14
_space_group_name_Hall '-P 2ybc'
_space_group_name_H-M_alt 'P 1 21/c 1'
_atom_sites_solution_hydrogens geom
_atom_sites_solution_primary dual
_audit_creation_date 2023-03-06
_audit_creation_method
;
Olex2 1.5
(compiled 2023.02.24 svn.rf166f9f3 for OlexSys, GUI svn.r6725)
;
_audit_update_record
;
2023-07-11 deposited with the CCDC.	2023-09-13 downloaded from the CCDC.
;
_cell_angle_alpha 90
_cell_angle_beta 95.8610(10)
_cell_angle_gamma 90
_cell_formula_units_Z 4
_cell_length_a 10.53700(10)
_cell_length_b 18.0731(2)
_cell_length_c 20.1419(2)
_cell_measurement_reflns_used 21026
_cell_measurement_temperature 100.00(10)
_cell_measurement_theta_max 75.2940
_cell_measurement_theta_min 3.2750
_cell_volume 3815.70(7)
_computing_cell_refinement 'CrysAlisPro 1.171.42.80a (Rigaku OD, 2023)'
_computing_data_collection 'CrysAlisPro 1.171.42.80a (Rigaku OD, 2023)'
_computing_data_reduction 'CrysAlisPro 1.171.42.80a (Rigaku OD, 2023)'
_computing_molecular_graphics 'Olex2 1.5 (Dolomanov et al., 2009)'
_computing_publication_material 'Olex2 1.5 (Dolomanov et al., 2009)'
_computing_structure_refinement 'SHELXL 2018/3 (Sheldrick, 2015)'
_computing_structure_solution 'SHELXT 2018/2 (Sheldrick, 2018)'
_diffrn_ambient_environment N~2~
_diffrn_ambient_temperature 100.00(10)
_diffrn_detector 'Hybrid Pixel Array Detector'
_diffrn_detector_area_resol_mean 10.0000
_diffrn_measured_fraction_theta_full 1.000
_diffrn_measured_fraction_theta_max 0.990
_diffrn_measurement_details
;
List of Runs (angles in degrees, time in seconds):

  # Type    Start    End  Width  t~exp~   \w     \q     \k     \f   Frames
#--------------------------------------------------------------------------
  1  \w    -47.00 -22.00   0.50    0.50    --    5.00 -54.00 -76.00   50
  2  \w      9.00  34.00   0.50    0.50    --    5.00  54.00  67.00   50
  3  \w    -73.00 -32.00   0.50    0.50    --  -44.40 -54.00 -76.00   82
  4  \w    -35.00  31.00   0.50    0.50    --  -44.40  54.00  67.00  132
  5  \w    -99.00 -74.00   0.50    0.50    --  -46.40 -54.00 -76.00   50
  6  \w    -42.00 -17.00   0.50    0.50    --  -46.40  54.00  67.00   50
  7  \w   -107.00 -18.00   0.50    1.15    -- -107.20  54.00  67.00  178
  8  \w   -161.00-118.00   0.50    1.15    -- -107.20 -54.00 -76.00   86
  9  \w    -48.00  30.00   0.50    0.50    --    5.00 -57.00 150.00  156
 10  \w     10.00  37.00   0.50    0.50    --    5.00  57.00-180.00   54
 11  \w    -28.00  -3.00   0.50    0.50    --  -44.40  57.00-180.00   50
 12  \w   -136.00 -13.00   0.50    0.50    --  -46.40 -57.00 150.00  246
 13  \w    -79.00  42.00   0.50    0.50    --  -46.40  57.00 120.00  242
 14  \w    -86.00  42.00   0.50    0.50    --  -46.40  76.00 -30.00  256
 15  \w    -99.00 -67.00   0.50    1.15    -- -107.20 -76.00-150.00   64
 16  \w   -197.00 -75.00   0.50    1.15    -- -107.20 -57.00 -30.00  244
 17  \w   -172.00-146.00   0.50    1.15    -- -107.20 -76.00-150.00   52
 18  \w   -177.00-150.00   0.50    1.15    -- -107.20 -38.00-150.00   54
 19  \w   -104.00 -71.00   0.50    1.15    -- -107.20 -76.00-180.00   66
 20  \w   -185.00-158.00   0.50    1.15    -- -107.20 -51.00 168.16   54
 21  \w   -116.00 -75.00   0.50    1.15    -- -107.20 -51.00 168.16   82
 22  \w   -196.00 -69.00   0.50    1.15    -- -107.20 -38.00-120.00  254
 23  \w   -137.00 -70.00   0.50    1.15    -- -107.20 -76.00  60.00  134
 24  \w   -132.00-107.00   0.50    1.15    -- -107.20 -57.00  60.00   50
 25  \w   -195.00-142.00   0.50    1.15    -- -107.20 -57.00  60.00  106
 26  \w   -193.00-159.00   0.50    1.15    -- -107.20 -76.00  60.00   68
 27  \w   -102.00 -74.00   0.50    1.15    -- -107.20 -76.00  30.00   56
 28  \w   -195.00-111.00   0.50    1.15    -- -107.20 -76.00  30.00  168
 29  \w   -166.00 -93.00   0.50    1.15    -- -107.20 -57.00 150.00  146
 30  \w    -96.00 -70.00   0.50    1.15    -- -107.20 -38.00-150.00   52
 31  \w   -197.00 -92.00   0.50    1.15    -- -107.20 -57.00   0.00  210
 32  \w   -194.00 -35.00   0.50    1.15    -- -107.20 -19.00  60.00  318
 33  \w   -185.00 -68.00   0.50    1.15    -- -107.20 -38.00-180.00  234
;
_diffrn_measurement_device 'four-circle diffractometer'
_diffrn_measurement_device_type 'XtaLAB AFC11 (RINC): Kappa single'
_diffrn_measurement_method '\w scans'
_diffrn_orient_matrix_type 'CrysAlisPro convention (1999,Acta A55,543-557)'
_diffrn_orient_matrix_UB_11 -0.0224118000
_diffrn_orient_matrix_UB_12 0.0559882000
_diffrn_orient_matrix_UB_13 0.0552457000
_diffrn_orient_matrix_UB_21 -0.1449145000
_diffrn_orient_matrix_UB_22 -0.0041828000
_diffrn_orient_matrix_UB_23 -0.0199935000
_diffrn_orient_matrix_UB_31 -0.0102156000
_diffrn_orient_matrix_UB_32 -0.0641752000
_diffrn_orient_matrix_UB_33 0.0495422000
_diffrn_radiation_monochromator mirror
_diffrn_radiation_probe x-ray
_diffrn_radiation_type 'Cu K\a'
_diffrn_radiation_wavelength 1.54184
_diffrn_reflns_av_R_equivalents 0.0364
_diffrn_reflns_av_unetI/netI 0.0246
_diffrn_reflns_Laue_measured_fraction_full 1.000
_diffrn_reflns_Laue_measured_fraction_max 0.990
_diffrn_reflns_limit_h_max 13
_diffrn_reflns_limit_h_min -13
_diffrn_reflns_limit_k_max 22
_diffrn_reflns_limit_k_min -22
_diffrn_reflns_limit_l_max 25
_diffrn_reflns_limit_l_min -25
_diffrn_reflns_number 49649
_diffrn_reflns_point_group_measured_fraction_full 1.000
_diffrn_reflns_point_group_measured_fraction_max 0.990
_diffrn_reflns_theta_full 67.684
_diffrn_reflns_theta_max 75.852
_diffrn_reflns_theta_min 4.218
_diffrn_source 'Rotating-anode X-ray tube (dual wavelength)'
_diffrn_source_type 'Rigaku (Cu) X-ray DW Source'
_exptl_absorpt_coefficient_mu 7.461
_exptl_absorpt_correction_T_max 1.00000
_exptl_absorpt_correction_T_min 0.81002
_exptl_absorpt_correction_type multi-scan
_exptl_absorpt_process_details
;
CrysAlisPro 1.171.42.80a (Rigaku Oxford Diffraction, 2023)
Empirical absorption correction using spherical harmonics,
implemented in SCALE3 ABSPACK scaling algorithm.
;
_exptl_crystal_colour yellow
_exptl_crystal_colour_primary yellow
_exptl_crystal_density_diffrn 1.380
_exptl_crystal_description block
_exptl_crystal_F_000 1576
_exptl_crystal_preparation Luminescent
_exptl_crystal_size_max 0.2
_exptl_crystal_size_mid 0.15
_exptl_crystal_size_min 0.13
_refine_diff_density_max 0.774
_refine_diff_density_min -1.198
_refine_diff_density_rms 0.090
_refine_ls_extinction_method none
_refine_ls_goodness_of_fit_ref 1.089
_refine_ls_hydrogen_treatment constr
_refine_ls_matrix_type full
_refine_ls_number_parameters 428
_refine_ls_number_reflns 7884
_refine_ls_number_restraints 3
_refine_ls_restrained_S_all 1.089
_refine_ls_R_factor_all 0.0298
_refine_ls_R_factor_gt 0.0266
_refine_ls_shift/su_max 0.004
_refine_ls_shift/su_mean 0.000
_refine_ls_structure_factor_coef Fsqd
_refine_ls_weighting_details 'w=1/[\s^2^(Fo^2^)+(0.0309P)^2^+5.2860P] where P=(Fo^2^+2Fc^2^)/3'
_refine_ls_weighting_scheme calc
_refine_ls_wR_factor_gt 0.0662
_refine_ls_wR_factor_ref 0.0675
_reflns_Friedel_coverage 0.000
_reflns_number_gt 7195
_reflns_number_total 7884
_reflns_threshold_expression 'I > 2\s(I)'
_cod_data_source_file d3cc04091g2.cif
_cod_data_source_block DAC_Mes_AuPhCarb
_cod_database_code 7132123
_shelx_shelxl_version_number 2018/3
_chemical_oxdiff_formula C20H20N2Au1B10O2
_shelx_space_group_comment
;
The symmetry employed for this shelxl refinement is uniquely defined
by the following loop, which should always be used as a source of
symmetry information in preference to the above space-group names.
They are only intended as comments.
;
_shelx_estimated_absorpt_t_max 0.444
_shelx_estimated_absorpt_t_min 0.317
_olex2_refinement_description
;
1. Fixed Uiso
 At 1.2 times of:
  All B(H) groups, All C(H) groups
 At 1.5 times of:
  All C(H,H,H) groups
2. Restrained distances
 C13-C14 = C13A-C14A = C10-C12
 0.01 with sigma of 2.533
3. Uiso/Uaniso restraints and constraints
Uanis(C11A) = Uanis(C14A) = Uanis(C14) = Uanis(C13A) = Uanis(C13)
4. Others
 Fixed Sof: C13(0.5) H13A(0.5) H13B(0.5) H13C(0.5) C14A(0.5) H14A(0.5)
 H14B(0.5) H14C(0.5) C14(0.5) H14D(0.5) H14E(0.5) H14F(0.5) C13A(0.5) H13D(0.5)
 H13E(0.5) H13F(0.5)
5.a Aromatic/amide H refined with riding coordinates:
 C6(H6), C4(H4), C8(H8), C7(H7), C28(H28), C17(H17), C19(H19), C5(H5), C26(H26)
5.b Idealised Me refined as rotating group:
 C32(H32A,H32B,H32C), C21(H21A,H21B,H21C), C31(H31A,H31B,H31C), C30(H30A,H30B,
 H30C), C23(H23A,H23B,H23C), C22(H22A,H22B,H22C), C13(H13A,H13B,H13C),
 C14A(H14A,H14B,H14C), C14(H14D,H14E,H14F), C13A(H13D,H13E,H13F)
5.c Boron cage BH refined with riding coordinates:
 B3(H3), B11(H11), B10(H10), B7(H7A), B6(H6A), B12(H12), B9(H9), B5(H5A),
 B8(H8A), B4(H4A)
;
_smtbx_masks_void_probe_radius 1.2
_smtbx_masks_void_truncation_radius 1.2
_olex2_submission_special_instructions 'No special instructions were received'
_oxdiff_exptl_absorpt_empirical_details
;
Empirical correction (ABSPACK) includes:
- Absorption correction using spherical harmonics
- Frame scaling
;
_oxdiff_exptl_absorpt_empirical_full_max 1.222
_oxdiff_exptl_absorpt_empirical_full_min 0.869

loop_
_space_group_symop_operation_xyz
'x, y, z'
'-x, y+1/2, -z+1/2'
'-x, -y, -z'
'x, -y-1/2, z-1/2'

loop_
_atom_site_label
_atom_site_type_symbol
_atom_site_fract_x
_atom_site_fract_y
_atom_site_fract_z
_atom_site_U_iso_or_equiv
_atom_site_adp_type
_atom_site_occupancy
_atom_site_site_symmetry_order
_atom_site_calc_flag
_atom_site_refinement_flags_posn
_atom_site_refinement_flags_adp
_atom_site_refinement_flags_occupancy
_atom_site_disorder_assembly
_atom_site_disorder_group
Au1 Au 0.22279(2) 0.65195(2) 0.72644(2) 0.02201(5) Uani 1 1 d . . . . .
O2 O 0.5519(2) 0.76397(14) 0.90622(12) 0.0377(5) Uani 1 1 d . . . . .
O1 O 0.5523(3) 0.50317(14) 0.88377(13) 0.0449(6) Uani 1 1 d . . . . .
N2 N 0.4197(2) 0.70463(15) 0.82781(12) 0.0266(5) Uani 1 1 d . . . . .
N1 N 0.4244(2) 0.57637(15) 0.81408(12) 0.0274(5) Uani 1 1 d . . . . .
C9 C 0.3727(3) 0.64287(17) 0.79654(15) 0.0256(6) Uani 1 1 d . . . . .
C3 C 0.2069(3) 0.64454(16) 0.55676(14) 0.0225(6) Uani 1 1 d . . . . .
C20 C 0.4097(3) 0.80794(18) 0.74899(15) 0.0267(6) Uani 1 1 d . . . . .
C25 C 0.2679(3) 0.47536(18) 0.79887(15) 0.0298(7) Uani 1 1 d . . . . .
C15 C 0.3621(3) 0.77444(17) 0.80367(14) 0.0237(6) Uani 1 1 d . . . . .
C24 C 0.3706(3) 0.51301(16) 0.77614(15) 0.0259(6) Uani 1 1 d . . . . .
C1 C 0.0631(3) 0.66331(17) 0.66073(14) 0.0233(6) Uani 1 1 d . . . . .
C29 C 0.4191(3) 0.49527(18) 0.71618(15) 0.0282(6) Uani 1 1 d . . . . .
C6 C 0.4480(3) 0.6195(2) 0.51392(16) 0.0321(7) Uani 1 1 d . . . . .
H6 H 0.529404 0.611409 0.498866 0.039 Uiso 1 1 calc R U . . .
C4 C 0.2300(3) 0.58225(18) 0.51898(16) 0.0305(7) Uani 1 1 d . . . . .
H4 H 0.163207 0.547817 0.507557 0.037 Uiso 1 1 calc R U . . .
C27 C 0.2533(3) 0.40232(18) 0.69708(16) 0.0294(6) Uani 1 1 d . . . . .
C8 C 0.3072(3) 0.69385(17) 0.57349(15) 0.0258(6) Uani 1 1 d . . . . .
H8 H 0.293864 0.736386 0.599599 0.031 Uiso 1 1 calc R U . . .
C7 C 0.4268(3) 0.68081(19) 0.55197(15) 0.0291(6) Uani 1 1 d . . . . .
H7 H 0.494560 0.714571 0.563673 0.035 Uiso 1 1 calc R U . . .
C12 C 0.5191(3) 0.70616(19) 0.88057(15) 0.0305(7) Uani 1 1 d D . . . .
C28 C 0.3580(3) 0.43953(18) 0.67760(15) 0.0294(6) Uani 1 1 d . . . . .
H28 H 0.389130 0.426573 0.636529 0.035 Uiso 1 1 calc R U . . .
C10 C 0.5210(3) 0.5650(2) 0.86726(17) 0.0356(7) Uani 1 1 d D . . . .
C16 C 0.2555(3) 0.80036(18) 0.83172(15) 0.0286(6) Uani 1 1 d . . . . .
C2 C 0.0757(3) 0.65799(16) 0.57842(14) 0.0227(6) Uani 1 1 d . . . . .
C17 C 0.1926(3) 0.86122(19) 0.80149(18) 0.0342(7) Uani 1 1 d . . . . .
H17 H 0.120201 0.880620 0.820045 0.041 Uiso 1 1 calc R U . . .
C19 C 0.3430(3) 0.86796(19) 0.72059(17) 0.0322(7) Uani 1 1 d . . . . .
H19 H 0.373328 0.891896 0.683300 0.039 Uiso 1 1 calc R U . . .
C5 C 0.3499(3) 0.5700(2) 0.49787(18) 0.0364(8) Uani 1 1 d . . . . .
H5 H 0.364303 0.527293 0.472212 0.044 Uiso 1 1 calc R U . . .
C18 C 0.2323(3) 0.89434(19) 0.74520(18) 0.0357(7) Uani 1 1 d . . . . .
C32 C 0.5299(3) 0.5365(2) 0.69206(17) 0.0370(7) Uani 1 1 d . . . . .
H32A H 0.499955 0.583804 0.672412 0.055 Uiso 1 1 calc R U . . .
H32B H 0.567462 0.506866 0.658334 0.055 Uiso 1 1 calc R U . . .
H32C H 0.594397 0.545795 0.729745 0.055 Uiso 1 1 calc R U . . .
C21 C 0.5249(3) 0.7780(2) 0.71989(17) 0.0347(7) Uani 1 1 d . . . . .
H21A H 0.593906 0.770222 0.755652 0.052 Uiso 1 1 calc R U . . .
H21B H 0.552690 0.813357 0.687460 0.052 Uiso 1 1 calc R U . . .
H21C H 0.503243 0.730795 0.697563 0.052 Uiso 1 1 calc R U . . .
C26 C 0.2102(3) 0.42011(18) 0.75883(16) 0.0304(7) Uani 1 1 d . . . . .
H26 H 0.140146 0.393745 0.773411 0.036 Uiso 1 1 calc R U . . .
C31 C 0.1839(4) 0.3447(2) 0.65301(18) 0.0377(8) Uani 1 1 d . . . . .
H31A H 0.109816 0.367357 0.627398 0.057 Uiso 1 1 calc R U . . .
H31B H 0.155213 0.304675 0.680728 0.057 Uiso 1 1 calc R U . . .
H31C H 0.241464 0.324612 0.622264 0.057 Uiso 1 1 calc R U . . .
C30 C 0.2174(4) 0.4959(2) 0.86379(17) 0.0400(8) Uani 1 1 d . . . . .
H30A H 0.287299 0.494930 0.899844 0.060 Uiso 1 1 calc R U . . .
H30B H 0.151472 0.460492 0.873573 0.060 Uiso 1 1 calc R U . . .
H30C H 0.180737 0.545779 0.860156 0.060 Uiso 1 1 calc R U . . .
C23 C 0.2065(3) 0.7627(2) 0.89050(16) 0.0380(8) Uani 1 1 d . . . . .
H23A H 0.134700 0.790917 0.904805 0.057 Uiso 1 1 calc R U . . .
H23B H 0.274833 0.759986 0.927270 0.057 Uiso 1 1 calc R U . . .
H23C H 0.178044 0.712568 0.877766 0.057 Uiso 1 1 calc R U . . .
B3 B 0.0092(3) 0.5849(2) 0.61769(17) 0.0261(7) Uani 1 1 d . . . . .
H3 H 0.054939 0.529221 0.625260 0.031 Uiso 1 1 calc R U . . .
B11 B -0.0343(3) 0.7140(2) 0.53462(17) 0.0282(7) Uani 1 1 d . . . . .
H11 H -0.017999 0.742985 0.487071 0.034 Uiso 1 1 calc R U . . .
B10 B -0.1225(3) 0.7553(2) 0.59559(18) 0.0310(8) Uani 1 1 d . . . . .
H10 H -0.165708 0.811716 0.588447 0.037 Uiso 1 1 calc R U . . .
B7 B -0.0566(3) 0.6169(2) 0.53766(18) 0.0287(7) Uani 1 1 d . . . . .
H7A H -0.055087 0.581748 0.491940 0.034 Uiso 1 1 calc R U . . .
B6 B 0.0446(3) 0.74208(19) 0.61317(17) 0.0252(7) Uani 1 1 d . . . . .
H6A H 0.113701 0.789352 0.617754 0.030 Uiso 1 1 calc R U . . .
B12 B -0.1859(3) 0.6771(3) 0.54893(19) 0.0340(8) Uani 1 1 d . . . . .
H12 H -0.270992 0.682015 0.511045 0.041 Uiso 1 1 calc R U . . .
B9 B -0.1998(3) 0.6824(3) 0.63615(19) 0.0347(8) Uani 1 1 d . . . . .
H9 H -0.294529 0.690670 0.655753 0.042 Uiso 1 1 calc R U . . .
C22 C 0.1552(4) 0.9555(2) 0.7097(2) 0.0529(10) Uani 1 1 d . . . . .
H22A H 0.115323 0.937206 0.666758 0.079 Uiso 1 1 calc R U . . .
H22B H 0.211234 0.997239 0.702211 0.079 Uiso 1 1 calc R U . . .
H22C H 0.088762 0.971689 0.737203 0.079 Uiso 1 1 calc R U . . .
B5 B -0.0565(3) 0.7226(2) 0.67543(17) 0.0291(7) Uani 1 1 d . . . . .
H5A H -0.055404 0.757491 0.721444 0.035 Uiso 1 1 calc R U . . .
B8 B -0.1585(3) 0.5966(2) 0.60025(19) 0.0340(8) Uani 1 1 d . . . . .
H8A H -0.225090 0.548203 0.596164 0.041 Uiso 1 1 calc R U . . .
B4 B -0.0791(4) 0.6265(2) 0.67810(18) 0.0316(8) Uani 1 1 d . . . . .
H4A H -0.093201 0.597777 0.726071 0.038 Uiso 1 1 calc R U . . .
C13 C 0.5703(8) 0.6275(6) 0.9765(5) 0.0459(7) Uani 0.5 1 d D . P A 2
H13A H 0.616622 0.583793 0.994825 0.069 Uiso 0.5 1 calc R U P A 2
H13B H 0.479912 0.622962 0.983511 0.069 Uiso 0.5 1 calc R U P A 2
H13C H 0.605935 0.671957 0.999128 0.069 Uiso 0.5 1 calc R U P A 2
C11A C 0.5836(4) 0.6333(2) 0.9004(2) 0.0459(7) Uani 1 1 d . . . . .
C14A C 0.7149(9) 0.6381(6) 0.8646(4) 0.0459(7) Uani 0.5 1 d D . P A 1
H14A H 0.694377 0.644092 0.816350 0.069 Uiso 0.5 1 calc R U P A 1
H14B H 0.764282 0.592620 0.873528 0.069 Uiso 0.5 1 calc R U P A 1
H14C H 0.765234 0.680616 0.882417 0.069 Uiso 0.5 1 calc R U P A 1
C14 C 0.7251(9) 0.6388(5) 0.8893(4) 0.0459(7) Uani 0.5 1 d D . P A 2
H14D H 0.763900 0.680532 0.915030 0.069 Uiso 0.5 1 calc R U P A 2
H14E H 0.733070 0.646628 0.841760 0.069 Uiso 0.5 1 calc R U P A 2
H14F H 0.768682 0.592917 0.904050 0.069 Uiso 0.5 1 calc R U P A 2
C13A C 0.6160(8) 0.6225(6) 0.9725(5) 0.0459(7) Uani 0.5 1 d D . P A 1
H13D H 0.661539 0.666127 0.991463 0.069 Uiso 0.5 1 calc R U P A 1
H13E H 0.670487 0.578731 0.980048 0.069 Uiso 0.5 1 calc R U P A 1
H13F H 0.537606 0.615444 0.994059 0.069 Uiso 0.5 1 calc R U P A 1

loop_
_atom_site_aniso_label
_atom_site_aniso_U_11
_atom_site_aniso_U_22
_atom_site_aniso_U_33
_atom_site_aniso_U_23
_atom_site_aniso_U_13
_atom_site_aniso_U_12
Au1 0.01999(7) 0.02667(7) 0.01871(7) -0.00210(4) -0.00118(4) 0.00104(4)
O2 0.0329(12) 0.0410(14) 0.0366(13) -0.0133(11) -0.0093(10) 0.0035(10)
O1 0.0523(16) 0.0377(14) 0.0403(14) -0.0056(11) -0.0169(12) 0.0150(12)
N2 0.0249(12) 0.0325(14) 0.0213(12) -0.0049(10) -0.0033(10) 0.0039(10)
N1 0.0270(13) 0.0293(13) 0.0242(12) -0.0024(10) -0.0063(10) 0.0045(11)
C9 0.0266(14) 0.0304(16) 0.0197(13) -0.0034(11) 0.0021(11) 0.0017(12)
C3 0.0161(13) 0.0304(15) 0.0210(13) -0.0001(11) 0.0014(10) 0.0007(11)
C20 0.0222(14) 0.0329(16) 0.0248(14) -0.0034(12) 0.0010(11) -0.0018(12)
C25 0.0335(16) 0.0329(17) 0.0233(14) -0.0024(12) 0.0040(12) 0.0042(13)
C15 0.0221(13) 0.0270(15) 0.0208(13) -0.0067(11) -0.0033(11) -0.0030(11)
C24 0.0289(15) 0.0231(14) 0.0241(14) 0.0004(11) -0.0047(12) 0.0068(12)
C1 0.0213(13) 0.0303(15) 0.0178(13) -0.0023(11) -0.0005(11) 0.0010(11)
C29 0.0257(14) 0.0337(16) 0.0243(15) 0.0009(12) -0.0018(12) 0.0029(12)
C6 0.0206(14) 0.0457(19) 0.0313(16) -0.0005(14) 0.0085(12) 0.0035(13)
C4 0.0226(14) 0.0323(16) 0.0369(17) -0.0073(13) 0.0047(12) -0.0034(12)
C27 0.0298(15) 0.0296(16) 0.0278(15) -0.0024(12) -0.0019(12) 0.0022(13)
C8 0.0213(14) 0.0307(16) 0.0253(14) -0.0044(12) 0.0026(11) -0.0023(12)
C7 0.0182(13) 0.0404(17) 0.0285(15) 0.0004(13) 0.0020(11) -0.0049(13)
C12 0.0268(15) 0.0387(18) 0.0243(15) -0.0058(13) -0.0049(12) 0.0027(13)
C28 0.0303(15) 0.0349(17) 0.0230(14) -0.0014(12) 0.0025(12) 0.0057(13)
C10 0.0346(17) 0.042(2) 0.0281(16) -0.0066(14) -0.0069(13) 0.0084(15)
C16 0.0235(14) 0.0367(17) 0.0255(15) -0.0059(13) 0.0013(11) 0.0011(13)
C2 0.0188(13) 0.0315(15) 0.0177(13) -0.0032(11) 0.0011(10) -0.0019(11)
C17 0.0288(16) 0.0367(18) 0.0372(18) -0.0086(14) 0.0044(14) 0.0037(14)
C19 0.0322(16) 0.0323(17) 0.0318(16) 0.0000(13) 0.0021(13) -0.0069(13)
C5 0.0293(16) 0.0397(18) 0.0416(19) -0.0121(15) 0.0107(14) 0.0050(14)
C18 0.0343(17) 0.0302(17) 0.0415(19) -0.0034(14) -0.0026(14) -0.0001(14)
C32 0.0337(17) 0.043(2) 0.0342(17) -0.0013(15) 0.0051(14) -0.0008(15)
C21 0.0248(15) 0.045(2) 0.0351(17) -0.0064(15) 0.0069(13) -0.0056(14)
C26 0.0305(16) 0.0337(17) 0.0274(15) -0.0016(13) 0.0054(12) 0.0002(13)
C31 0.0371(18) 0.043(2) 0.0328(17) -0.0118(15) 0.0032(14) -0.0051(15)
C30 0.050(2) 0.043(2) 0.0288(17) -0.0047(14) 0.0120(15) -0.0045(17)
C23 0.0356(17) 0.055(2) 0.0251(15) -0.0067(15) 0.0093(13) 0.0024(16)
B3 0.0213(15) 0.0324(18) 0.0248(16) -0.0007(13) 0.0039(13) -0.0043(13)
B11 0.0205(15) 0.041(2) 0.0227(16) -0.0014(14) 0.0006(12) 0.0046(14)
B10 0.0210(15) 0.044(2) 0.0275(17) -0.0008(15) 0.0011(13) 0.0107(15)
B7 0.0162(15) 0.041(2) 0.0278(17) -0.0066(15) -0.0020(13) -0.0025(14)
B6 0.0225(15) 0.0275(17) 0.0258(16) -0.0023(13) 0.0035(12) 0.0035(13)
B12 0.0168(15) 0.057(2) 0.0272(18) -0.0057(17) -0.0018(13) 0.0027(16)
B9 0.0185(16) 0.057(2) 0.0290(18) -0.0068(17) 0.0036(13) 0.0024(16)
C22 0.058(3) 0.036(2) 0.063(3) 0.0068(19) 0.000(2) 0.0128(19)
B5 0.0199(15) 0.043(2) 0.0244(16) -0.0057(15) 0.0045(13) 0.0034(14)
B8 0.0178(15) 0.048(2) 0.0357(19) -0.0069(17) 0.0031(14) -0.0054(15)
B4 0.0270(17) 0.042(2) 0.0267(17) -0.0021(15) 0.0089(14) -0.0035(15)
C13 0.0398(16) 0.0498(14) 0.0435(17) -0.0076(13) -0.0176(15) 0.0085(13)
C11A 0.0398(16) 0.0498(14) 0.0435(17) -0.0076(13) -0.0176(15) 0.0085(13)
C14A 0.0398(16) 0.0498(14) 0.0435(17) -0.0076(13) -0.0176(15) 0.0085(13)
C14 0.0398(16) 0.0498(14) 0.0435(17) -0.0076(13) -0.0176(15) 0.0085(13)
C13A 0.0398(16) 0.0498(14) 0.0435(17) -0.0076(13) -0.0176(15) 0.0085(13)

loop_
_atom_type_symbol
_atom_type_description
_atom_type_scat_dispersion_real
_atom_type_scat_dispersion_imag
_atom_type_scat_source
C C 0.0181 0.0091 'International Tables Vol C Tables 4.2.6.8 and 6.1.1.4'
H H 0.0000 0.0000 'International Tables Vol C Tables 4.2.6.8 and 6.1.1.4'
Au Au -4.4197 7.2980 'International Tables Vol C Tables 4.2.6.8 and 6.1.1.4'
B B 0.0090 0.0039 'International Tables Vol C Tables 4.2.6.8 and 6.1.1.4'
N N 0.0311 0.0180 'International Tables Vol C Tables 4.2.6.8 and 6.1.1.4'
O O 0.0492 0.0322 'International Tables Vol C Tables 4.2.6.8 and 6.1.1.4'

loop_
_geom_angle_atom_site_label_1
_geom_angle_atom_site_label_2
_geom_angle_atom_site_label_3
_geom_angle
_geom_angle_site_symmetry_1
_geom_angle_site_symmetry_3
_geom_angle_publ_flag
C9 Au1 C1 175.89(11) . . ?
C9 N2 C15 116.0(2) . . ?
C9 N2 C12 125.1(3) . . ?
C12 N2 C15 118.9(3) . . ?
C9 N1 C24 115.9(2) . . ?
C9 N1 C10 124.5(3) . . ?
C10 N1 C24 119.6(3) . . ?
N2 C9 Au1 118.9(2) . . ?
N2 C9 N1 119.6(3) . . ?
N1 C9 Au1 121.4(2) . . ?
C4 C3 C8 118.5(3) . . ?
C4 C3 C2 120.2(3) . . ?
C8 C3 C2 121.3(3) . . ?
C15 C20 C21 121.5(3) . . ?
C19 C20 C15 117.3(3) . . ?
C19 C20 C21 121.2(3) . . ?
C24 C25 C30 121.2(3) . . ?
C26 C25 C24 118.0(3) . . ?
C26 C25 C30 120.7(3) . . ?
C20 C15 N2 117.8(3) . . ?
C16 C15 N2 118.8(3) . . ?
C16 C15 C20 123.1(3) . . ?
C25 C24 N1 118.9(3) . . ?
C25 C24 C29 122.5(3) . . ?
C29 C24 N1 118.5(3) . . ?
C2 C1 Au1 119.42(18) . . ?
C2 C1 B3 60.80(18) . . ?
C2 C1 B6 60.81(18) . . ?
C2 C1 B5 110.0(2) . . ?
C2 C1 B4 109.8(2) . . ?
B3 C1 Au1 116.7(2) . . ?
B6 C1 Au1 118.96(19) . . ?
B6 C1 B3 112.8(2) . . ?
B5 C1 Au1 121.72(19) . . ?
B5 C1 B3 113.1(2) . . ?
B5 C1 B6 62.05(19) . . ?
B5 C1 B4 61.9(2) . . ?
B4 C1 Au1 120.7(2) . . ?
B4 C1 B3 62.2(2) . . ?
B4 C1 B6 112.7(2) . . ?
C24 C29 C32 122.0(3) . . ?
C28 C29 C24 117.4(3) . . ?
C28 C29 C32 120.6(3) . . ?
C7 C6 H6 120.3 . . ?
C7 C6 C5 119.4(3) . . ?
C5 C6 H6 120.3 . . ?
C3 C4 H4 119.7 . . ?
C5 C4 C3 120.6(3) . . ?
C5 C4 H4 119.7 . . ?
C28 C27 C26 118.6(3) . . ?
C28 C27 C31 121.5(3) . . ?
C26 C27 C31 119.9(3) . . ?
C3 C8 H8 119.9 . . ?
C7 C8 C3 120.2(3) . . ?
C7 C8 H8 119.9 . . ?
C6 C7 C8 120.8(3) . . ?
C6 C7 H7 119.6 . . ?
C8 C7 H7 119.6 . . ?
O2 C12 N2 119.9(3) . . ?
O2 C12 C11A 122.8(3) . . ?
N2 C12 C11A 117.3(3) . . ?
C29 C28 H28 118.9 . . ?
C27 C28 C29 122.1(3) . . ?
C27 C28 H28 118.9 . . ?
O1 C10 N1 120.0(3) . . ?
O1 C10 C11A 122.6(3) . . ?
N1 C10 C11A 117.4(3) . . ?
C15 C16 C17 117.2(3) . . ?
C15 C16 C23 121.6(3) . . ?
C17 C16 C23 121.1(3) . . ?
C3 C2 C1 117.4(2) . . ?
C3 C2 B3 115.8(2) . . ?
C3 C2 B11 122.5(2) . . ?
C3 C2 B7 121.0(2) . . ?
C3 C2 B6 118.5(2) . . ?
C1 C2 B3 60.93(18) . . ?
C1 C2 B11 110.9(2) . . ?
C1 C2 B7 110.8(2) . . ?
C1 C2 B6 60.64(18) . . ?
B11 C2 B3 113.8(2) . . ?
B11 C2 B6 62.64(19) . . ?
B7 C2 B3 62.6(2) . . ?
B7 C2 B11 62.3(2) . . ?
B7 C2 B6 113.5(2) . . ?
B6 C2 B3 112.8(2) . . ?
C16 C17 H17 119.0 . . ?
C18 C17 C16 122.0(3) . . ?
C18 C17 H17 119.0 . . ?
C20 C19 H19 119.1 . . ?
C20 C19 C18 121.9(3) . . ?
C18 C19 H19 119.1 . . ?
C6 C5 C4 120.5(3) . . ?
C6 C5 H5 119.8 . . ?
C4 C5 H5 119.8 . . ?
C17 C18 C19 118.5(3) . . ?
C17 C18 C22 120.8(3) . . ?
C19 C18 C22 120.7(3) . . ?
C29 C32 H32A 109.5 . . ?
C29 C32 H32B 109.5 . . ?
C29 C32 H32C 109.5 . . ?
H32A C32 H32B 109.5 . . ?
H32A C32 H32C 109.5 . . ?
H32B C32 H32C 109.5 . . ?
C20 C21 H21A 109.5 . . ?
C20 C21 H21B 109.5 . . ?
C20 C21 H21C 109.5 . . ?
H21A C21 H21B 109.5 . . ?
H21A C21 H21C 109.5 . . ?
H21B C21 H21C 109.5 . . ?
C25 C26 C27 121.2(3) . . ?
C25 C26 H26 119.4 . . ?
C27 C26 H26 119.4 . . ?
C27 C31 H31A 109.5 . . ?
C27 C31 H31B 109.5 . . ?
C27 C31 H31C 109.5 . . ?
H31A C31 H31B 109.5 . . ?
H31A C31 H31C 109.5 . . ?
H31B C31 H31C 109.5 . . ?
C25 C30 H30A 109.5 . . ?
C25 C30 H30B 109.5 . . ?
C25 C30 H30C 109.5 . . ?
H30A C30 H30B 109.5 . . ?
H30A C30 H30C 109.5 . . ?
H30B C30 H30C 109.5 . . ?
C16 C23 H23A 109.5 . . ?
C16 C23 H23B 109.5 . . ?
C16 C23 H23C 109.5 . . ?
H23A C23 H23B 109.5 . . ?
H23A C23 H23C 109.5 . . ?
H23B C23 H23C 109.5 . . ?
C1 B3 H3 123.7 . . ?
C1 B3 B7 105.4(2) . . ?
C1 B3 B8 105.7(3) . . ?
C1 B3 B4 58.42(19) . . ?
C2 B3 C1 58.27(17) . . ?
C2 B3 H3 124.2 . . ?
C2 B3 B7 58.42(19) . . ?
C2 B3 B8 105.1(3) . . ?
C2 B3 B4 104.9(3) . . ?
B7 B3 H3 122.4 . . ?
B8 B3 H3 122.6 . . ?
B8 B3 B7 59.8(2) . . ?
B4 B3 H3 122.4 . . ?
B4 B3 B7 107.5(3) . . ?
B4 B3 B8 60.3(2) . . ?
C2 B11 H11 124.2 . . ?
C2 B11 B10 105.4(2) . . ?
C2 B11 B7 58.81(19) . . ?
C2 B11 B6 58.81(18) . . ?
C2 B11 B12 105.4(3) . . ?
B10 B11 H11 122.1 . . ?
B10 B11 B6 59.84(19) . . ?
B10 B11 B12 60.3(2) . . ?
B7 B11 H11 121.7 . . ?
B7 B11 B10 108.1(3) . . ?
B7 B11 B6 107.6(2) . . ?
B7 B11 B12 60.0(2) . . ?
B6 B11 H11 121.8 . . ?
B12 B11 H11 122.1 . . ?
B12 B11 B6 107.9(2) . . ?
B11 B10 H10 121.8 . . ?
B11 B10 B12 59.9(2) . . ?
B11 B10 B9 107.5(3) . . ?
B11 B10 B5 107.4(2) . . ?
B6 B10 B11 60.24(19) . . ?
B6 B10 H10 122.0 . . ?
B6 B10 B12 107.9(2) . . ?
B6 B10 B9 107.4(3) . . ?
B6 B10 B5 59.27(19) . . ?
B12 B10 H10 121.8 . . ?
B12 B10 B9 59.7(2) . . ?
B9 B10 H10 122.1 . . ?
B5 B10 H10 122.2 . . ?
B5 B10 B12 107.6(3) . . ?
B5 B10 B9 60.0(2) . . ?
C2 B7 B3 59.02(18) . . ?
C2 B7 B11 58.87(19) . . ?
C2 B7 H7A 124.1 . . ?
C2 B7 B12 105.7(3) . . ?
C2 B7 B8 105.7(2) . . ?
B3 B7 H7A 121.5 . . ?
B11 B7 B3 108.1(2) . . ?
B11 B7 H7A 121.3 . . ?
B11 B7 B12 60.2(2) . . ?
B11 B7 B8 108.7(3) . . ?
B12 B7 B3 108.4(2) . . ?
B12 B7 H7A 121.9 . . ?
B8 B7 B3 60.0(2) . . ?
B8 B7 H7A 121.8 . . ?
B8 B7 B12 60.6(2) . . ?
C1 B6 C2 58.55(17) . . ?
C1 B6 B11 106.0(2) . . ?
C1 B6 B10 106.0(2) . . ?
C1 B6 H6A 123.4 . . ?
C1 B6 B5 58.61(19) . . ?
C2 B6 B11 58.55(19) . . ?
C2 B6 B10 105.3(2) . . ?
C2 B6 H6A 124.0 . . ?
C2 B6 B5 105.5(2) . . ?
B11 B6 H6A 122.0 . . ?
B10 B6 B11 59.92(19) . . ?
B10 B6 H6A 122.5 . . ?
B5 B6 B11 108.3(2) . . ?
B5 B6 B10 60.6(2) . . ?
B5 B6 H6A 121.9 . . ?
B11 B12 B10 59.8(2) . . ?
B11 B12 H12 122.0 . . ?
B11 B12 B8 107.6(2) . . ?
B10 B12 H12 121.7 . . ?
B10 B12 B8 108.0(3) . . ?
B7 B12 B11 59.8(2) . . ?
B7 B12 B10 107.5(2) . . ?
B7 B12 H12 122.2 . . ?
B7 B12 B9 107.5(3) . . ?
B7 B12 B8 59.7(2) . . ?
B9 B12 B11 107.8(3) . . ?
B9 B12 B10 60.2(2) . . ?
B9 B12 H12 121.8 . . ?
B9 B12 B8 59.9(2) . . ?
B8 B12 H12 121.9 . . ?
B10 B9 H9 121.8 . . ?
B12 B9 B10 60.1(2) . . ?
B12 B9 H9 121.4 . . ?
B12 B9 B5 107.9(3) . . ?
B12 B9 B8 60.3(2) . . ?
B5 B9 B10 59.9(2) . . ?
B5 B9 H9 122.2 . . ?
B8 B9 B10 108.3(3) . . ?
B8 B9 H9 121.5 . . ?
B8 B9 B5 107.6(2) . . ?
B4 B9 B10 107.4(2) . . ?
B4 B9 B12 108.2(3) . . ?
B4 B9 H9 122.0 . . ?
B4 B9 B5 59.1(2) . . ?
B4 B9 B8 60.3(2) . . ?
C18 C22 H22A 109.5 . . ?
C18 C22 H22B 109.5 . . ?
C18 C22 H22C 109.5 . . ?
H22A C22 H22B 109.5 . . ?
H22A C22 H22C 109.5 . . ?
H22B C22 H22C 109.5 . . ?
C1 B5 B10 106.2(2) . . ?
C1 B5 B6 59.34(18) . . ?
C1 B5 B9 105.9(3) . . ?
C1 B5 H5A 123.6 . . ?
C1 B5 B4 59.17(19) . . ?
B10 B5 B9 60.1(2) . . ?
B10 B5 H5A 121.9 . . ?
B6 B5 B10 60.10(19) . . ?
B6 B5 B9 108.1(2) . . ?
B6 B5 H5A 121.4 . . ?
B9 B5 H5A 122.1 . . ?
B4 B5 B10 108.3(3) . . ?
B4 B5 B6 108.3(2) . . ?
B4 B5 B9 60.0(2) . . ?
B4 B5 H5A 121.4 . . ?
B3 B8 B12 108.0(3) . . ?
B3 B8 B9 107.6(3) . . ?
B3 B8 H8A 121.6 . . ?
B3 B8 B4 59.7(2) . . ?
B7 B8 B3 60.27(19) . . ?
B7 B8 B12 59.8(2) . . ?
B7 B8 B9 107.4(3) . . ?
B7 B8 H8A 121.9 . . ?
B7 B8 B4 107.4(2) . . ?
B12 B8 H8A 122.0 . . ?
B9 B8 B12 59.7(2) . . ?
B9 B8 H8A 122.1 . . ?
B9 B8 B4 59.5(2) . . ?
B4 B8 B12 107.2(3) . . ?
B4 B8 H8A 122.4 . . ?
C1 B4 B3 59.42(18) . . ?
C1 B4 B9 106.4(3) . . ?
C1 B4 B5 58.89(19) . . ?
C1 B4 B8 106.3(2) . . ?
C1 B4 H4A 123.6 . . ?
B3 B4 B8 60.0(2) . . ?
B3 B4 H4A 121.4 . . ?
B9 B4 B3 108.4(3) . . ?
B9 B4 B8 60.2(2) . . ?
B9 B4 H4A 121.6 . . ?
B5 B4 B3 108.4(2) . . ?
B5 B4 B9 60.9(2) . . ?
B5 B4 B8 109.0(3) . . ?
B5 B4 H4A 121.0 . . ?
B8 B4 H4A 121.8 . . ?
H13A C13 H13B 109.5 . . ?
H13A C13 H13C 109.5 . . ?
H13B C13 H13C 109.5 . . ?
C11A C13 H13A 109.5 . . ?
C11A C13 H13B 109.5 . . ?
C11A C13 H13C 109.5 . . ?
C12 C11A C10 115.3(3) . . ?
C12 C11A C13 103.6(4) . . ?
C12 C11A C14A 102.4(5) . . ?
C12 C11A C14 108.7(5) . . ?
C10 C11A C13 107.4(5) . . ?
C10 C11A C14A 101.5(4) . . ?
C10 C11A C14 112.0(5) . . ?
C14 C11A C13 109.5(5) . . ?
C13A C11A C12 115.3(5) . . ?
C13A C11A C10 111.9(5) . . ?
C13A C11A C14A 108.8(5) . . ?
C11A C14A H14A 109.5 . . ?
C11A C14A H14B 109.5 . . ?
C11A C14A H14C 109.5 . . ?
H14A C14A H14B 109.5 . . ?
H14A C14A H14C 109.5 . . ?
H14B C14A H14C 109.5 . . ?
C11A C14 H14D 109.5 . . ?
C11A C14 H14E 109.5 . . ?
C11A C14 H14F 109.5 . . ?
H14D C14 H14E 109.5 . . ?
H14D C14 H14F 109.5 . . ?
H14E C14 H14F 109.5 . . ?
C11A C13A H13D 109.5 . . ?
C11A C13A H13E 109.5 . . ?
C11A C13A H13F 109.5 . . ?
H13D C13A H13E 109.5 . . ?
H13D C13A H13F 109.5 . . ?
H13E C13A H13F 109.5 . . ?

loop_
_geom_bond_atom_site_label_1
_geom_bond_atom_site_label_2
_geom_bond_distance
_geom_bond_site_symmetry_2
_geom_bond_publ_flag
Au1 C9 2.015(3) . ?
Au1 C1 2.042(3) . ?
O2 C12 1.201(4) . ?
O1 C10 1.203(4) . ?
N2 C9 1.351(4) . ?
N2 C15 1.462(4) . ?
N2 C12 1.414(4) . ?
N1 C9 1.351(4) . ?
N1 C24 1.459(4) . ?
N1 C10 1.416(4) . ?
C3 C4 1.394(4) . ?
C3 C8 1.397(4) . ?
C3 C2 1.512(4) . ?
C20 C15 1.395(4) . ?
C20 C19 1.384(5) . ?
C20 C21 1.502(4) . ?
C25 C24 1.395(5) . ?
C25 C26 1.385(5) . ?
C25 C30 1.508(4) . ?
C15 C16 1.389(4) . ?
C24 C29 1.396(4) . ?
C1 C2 1.679(4) . ?
C1 B3 1.726(5) . ?
C1 B6 1.716(5) . ?
C1 B5 1.703(4) . ?
C1 B4 1.708(5) . ?
C29 C28 1.390(4) . ?
C29 C32 1.507(5) . ?
C6 H6 0.9500 . ?
C6 C7 1.378(5) . ?
C6 C5 1.381(5) . ?
C4 H4 0.9500 . ?
C4 C5 1.391(4) . ?
C27 C28 1.383(5) . ?
C27 C26 1.404(4) . ?
C27 C31 1.508(4) . ?
C8 H8 0.9500 . ?
C8 C7 1.394(4) . ?
C7 H7 0.9500 . ?
C12 C11A 1.516(5) . ?
C28 H28 0.9500 . ?
C10 C11A 1.520(5) . ?
C16 C17 1.392(5) . ?
C16 C23 1.502(5) . ?
C2 B3 1.724(4) . ?
C2 B11 1.714(5) . ?
C2 B7 1.713(4) . ?
C2 B6 1.719(4) . ?
C17 H17 0.9500 . ?
C17 C18 1.384(5) . ?
C19 H19 0.9500 . ?
C19 C18 1.397(5) . ?
C5 H5 0.9500 . ?
C18 C22 1.508(5) . ?
C32 H32A 0.9800 . ?
C32 H32B 0.9800 . ?
C32 H32C 0.9800 . ?
C21 H21A 0.9800 . ?
C21 H21B 0.9800 . ?
C21 H21C 0.9800 . ?
C26 H26 0.9500 . ?
C31 H31A 0.9800 . ?
C31 H31B 0.9800 . ?
C31 H31C 0.9800 . ?
C30 H30A 0.9800 . ?
C30 H30B 0.9800 . ?
C30 H30C 0.9800 . ?
C23 H23A 0.9800 . ?
C23 H23B 0.9800 . ?
C23 H23C 0.9800 . ?
B3 H3 1.1200 . ?
B3 B7 1.784(5) . ?
B3 B8 1.779(5) . ?
B3 B4 1.773(5) . ?
B11 H11 1.1200 . ?
B11 B10 1.778(5) . ?
B11 B7 1.773(6) . ?
B11 B6 1.784(5) . ?
B11 B12 1.781(5) . ?
B10 H10 1.1200 . ?
B10 B6 1.777(5) . ?
B10 B12 1.787(6) . ?
B10 B9 1.789(6) . ?
B10 B5 1.786(5) . ?
B7 H7A 1.1200 . ?
B7 B12 1.777(5) . ?
B7 B8 1.775(5) . ?
B6 H6A 1.1200 . ?
B6 B5 1.762(5) . ?
B12 H12 1.1200 . ?
B12 B9 1.780(5) . ?
B12 B8 1.791(6) . ?
B9 H9 1.1200 . ?
B9 B5 1.786(5) . ?
B9 B8 1.783(6) . ?
B9 B4 1.770(6) . ?
C22 H22A 0.9800 . ?
C22 H22B 0.9800 . ?
C22 H22C 0.9800 . ?
B5 H5A 1.1200 . ?
B5 B4 1.755(6) . ?
B8 H8A 1.1200 . ?
B8 B4 1.784(5) . ?
B4 H4A 1.1200 . ?
C13 H13A 0.9800 . ?
C13 H13B 0.9800 . ?
C13 H13C 0.9800 . ?
C13 C11A 1.558(11) . ?
C11A C14A 1.626(11) . ?
C11A C14 1.533(11) . ?
C11A C13A 1.471(10) . ?
C14A H14A 0.9800 . ?
C14A H14B 0.9800 . ?
C14A H14C 0.9800 . ?
C14 H14D 0.9800 . ?
C14 H14E 0.9800 . ?
C14 H14F 0.9800 . ?
C13A H13D 0.9800 . ?
C13A H13E 0.9800 . ?
C13A H13F 0.9800 . ?

loop_
_geom_torsion_atom_site_label_1
_geom_torsion_atom_site_label_2
_geom_torsion_atom_site_label_3
_geom_torsion_atom_site_label_4
_geom_torsion
_geom_torsion_site_symmetry_1
_geom_torsion_site_symmetry_2
_geom_torsion_site_symmetry_3
_geom_torsion_site_symmetry_4
_geom_torsion_publ_flag
Au1 C1 C2 C3 0.2(3) . . . . ?
Au1 C1 C2 B3 106.1(2) . . . . ?
Au1 C1 C2 B11 -147.6(2) . . . . ?
Au1 C1 C2 B7 145.2(2) . . . . ?
Au1 C1 C2 B6 -108.8(2) . . . . ?
Au1 C1 B3 C2 -110.4(2) . . . . ?
Au1 C1 B3 B7 -146.37(19) . . . . ?
Au1 C1 B3 B8 151.3(2) . . . . ?
Au1 C1 B3 B4 112.3(2) . . . . ?
Au1 C1 B6 C2 109.5(2) . . . . ?
Au1 C1 B6 B11 145.28(19) . . . . ?
Au1 C1 B6 B10 -152.1(2) . . . . ?
Au1 C1 B6 B5 -112.7(2) . . . . ?
Au1 C1 B5 B10 147.6(2) . . . . ?
Au1 C1 B5 B6 108.4(2) . . . . ?
Au1 C1 B5 B9 -149.6(2) . . . . ?
Au1 C1 B5 B4 -110.5(3) . . . . ?
Au1 C1 B4 B3 -106.2(2) . . . . ?
Au1 C1 B4 B9 151.8(2) . . . . ?
Au1 C1 B4 B5 112.1(2) . . . . ?
Au1 C1 B4 B8 -145.2(2) . . . . ?
O2 C12 C11A C10 174.3(3) . . . . ?
O2 C12 C11A C13 57.3(6) . . . . ?
O2 C12 C11A C14A -76.4(5) . . . . ?
O2 C12 C11A C14 -59.0(5) . . . . ?
O2 C12 C11A C13A 41.6(7) . . . . ?
O1 C10 C11A C12 -171.1(4) . . . . ?
O1 C10 C11A C13 -56.3(6) . . . . ?
O1 C10 C11A C14A 79.0(5) . . . . ?
O1 C10 C11A C14 63.9(6) . . . . ?
O1 C10 C11A C13A -36.8(6) . . . . ?
N2 C15 C16 C17 -171.3(3) . . . . ?
N2 C15 C16 C23 6.3(4) . . . . ?
N2 C12 C11A C10 -8.1(5) . . . . ?
N2 C12 C11A C13 -125.1(4) . . . . ?
N2 C12 C11A C14A 101.2(4) . . . . ?
N2 C12 C11A C14 118.5(4) . . . . ?
N2 C12 C11A C13A -140.9(5) . . . . ?
N1 C24 C29 C28 -173.6(3) . . . . ?
N1 C24 C29 C32 3.9(4) . . . . ?
N1 C10 C11A C12 10.3(5) . . . . ?
N1 C10 C11A C13 125.1(4) . . . . ?
N1 C10 C11A C14A -99.5(5) . . . . ?
N1 C10 C11A C14 -114.7(5) . . . . ?
N1 C10 C11A C13A 144.6(5) . . . . ?
C9 N2 C15 C20 -85.0(3) . . . . ?
C9 N2 C15 C16 88.8(3) . . . . ?
C9 N2 C12 O2 -178.1(3) . . . . ?
C9 N2 C12 C11A 4.3(5) . . . . ?
C9 N1 C24 C25 -90.2(3) . . . . ?
C9 N1 C24 C29 85.9(3) . . . . ?
C9 N1 C10 O1 172.4(3) . . . . ?
C9 N1 C10 C11A -9.0(5) . . . . ?
C3 C4 C5 C6 -0.1(5) . . . . ?
C3 C8 C7 C6 0.2(5) . . . . ?
C3 C2 B3 C1 108.5(3) . . . . ?
C3 C2 B3 B7 -113.2(3) . . . . ?
C3 C2 B3 B8 -152.2(2) . . . . ?
C3 C2 B3 B4 145.2(3) . . . . ?
C3 C2 B11 B10 -147.0(3) . . . . ?
C3 C2 B11 B7 110.9(3) . . . . ?
C3 C2 B11 B6 -107.9(3) . . . . ?
C3 C2 B11 B12 150.2(3) . . . . ?
C3 C2 B7 B3 105.1(3) . . . . ?
C3 C2 B7 B11 -113.1(3) . . . . ?
C3 C2 B7 B12 -152.6(3) . . . . ?
C3 C2 B7 B8 144.3(3) . . . . ?
C3 C2 B6 C1 -107.2(3) . . . . ?
C3 C2 B6 B11 114.0(3) . . . . ?
C3 C2 B6 B10 153.1(3) . . . . ?
C3 C2 B6 B5 -143.8(3) . . . . ?
C20 C15 C16 C17 2.2(5) . . . . ?
C20 C15 C16 C23 179.8(3) . . . . ?
C20 C19 C18 C17 3.1(5) . . . . ?
C20 C19 C18 C22 -174.6(3) . . . . ?
C25 C24 C29 C28 2.3(5) . . . . ?
C25 C24 C29 C32 179.8(3) . . . . ?
C15 N2 C9 Au1 -4.5(3) . . . . ?
C15 N2 C9 N1 177.4(3) . . . . ?
C15 N2 C12 O2 2.4(5) . . . . ?
C15 N2 C12 C11A -175.2(3) . . . . ?
C15 C20 C19 C18 -0.1(5) . . . . ?
C15 C16 C17 C18 1.0(5) . . . . ?
C24 N1 C9 Au1 4.0(4) . . . . ?
C24 N1 C9 N2 -178.0(3) . . . . ?
C24 N1 C10 O1 -4.9(5) . . . . ?
C24 N1 C10 C11A 173.7(3) . . . . ?
C24 C25 C26 C27 -0.1(5) . . . . ?
C24 C29 C28 C27 -0.2(5) . . . . ?
C1 C2 B3 B7 138.3(2) . . . . ?
C1 C2 B3 B8 99.4(2) . . . . ?
C1 C2 B3 B4 36.7(2) . . . . ?
C1 C2 B11 B10 -1.1(3) . . . . ?
C1 C2 B11 B7 -103.3(2) . . . . ?
C1 C2 B11 B6 37.9(2) . . . . ?
C1 C2 B11 B12 -63.9(3) . . . . ?
C1 C2 B7 B3 -38.4(2) . . . . ?
C1 C2 B7 B11 103.4(2) . . . . ?
C1 C2 B7 B12 63.9(3) . . . . ?
C1 C2 B7 B8 0.7(3) . . . . ?
C1 C2 B6 B11 -138.8(2) . . . . ?
C1 C2 B6 B10 -99.7(2) . . . . ?
C1 C2 B6 B5 -36.6(2) . . . . ?
C1 B3 B7 C2 35.9(2) . . . . ?
C1 B3 B7 B11 2.1(3) . . . . ?
C1 B3 B7 B12 -61.7(3) . . . . ?
C1 B3 B7 B8 -99.5(3) . . . . ?
C1 B3 B8 B7 99.0(3) . . . . ?
C1 B3 B8 B12 61.6(3) . . . . ?
C1 B3 B8 B9 -1.4(3) . . . . ?
C1 B3 B8 B4 -38.1(2) . . . . ?
C1 B3 B4 B9 98.6(3) . . . . ?
C1 B3 B4 B5 34.0(2) . . . . ?
C1 B3 B4 B8 135.8(3) . . . . ?
C1 B6 B5 B10 -135.6(3) . . . . ?
C1 B6 B5 B9 -98.1(3) . . . . ?
C1 B6 B5 B4 -34.6(2) . . . . ?
C1 B5 B4 B3 -34.2(2) . . . . ?
C1 B5 B4 B9 -135.5(2) . . . . ?
C1 B5 B4 B8 -97.9(3) . . . . ?
C4 C3 C8 C7 0.7(5) . . . . ?
C4 C3 C2 C1 120.5(3) . . . . ?
C4 C3 C2 B3 51.4(4) . . . . ?
C4 C3 C2 B11 -95.7(4) . . . . ?
C4 C3 C2 B7 -20.8(4) . . . . ?
C4 C3 C2 B6 -169.8(3) . . . . ?
C8 C3 C4 C5 -0.7(5) . . . . ?
C8 C3 C2 C1 -59.9(4) . . . . ?
C8 C3 C2 B3 -129.0(3) . . . . ?
C8 C3 C2 B11 83.9(4) . . . . ?
C8 C3 C2 B7 158.8(3) . . . . ?
C8 C3 C2 B6 9.8(4) . . . . ?
C7 C6 C5 C4 0.9(5) . . . . ?
C12 N2 C9 Au1 176.0(2) . . . . ?
C12 N2 C9 N1 -2.1(5) . . . . ?
C12 N2 C15 C20 94.5(3) . . . . ?
C12 N2 C15 C16 -91.7(3) . . . . ?
C28 C27 C26 C25 2.1(5) . . . . ?
C10 N1 C9 Au1 -173.4(2) . . . . ?
C10 N1 C9 N2 4.6(5) . . . . ?
C10 N1 C24 C25 87.4(4) . . . . ?
C10 N1 C24 C29 -96.6(4) . . . . ?
C16 C17 C18 C19 -3.5(5) . . . . ?
C16 C17 C18 C22 174.1(3) . . . . ?
C2 C3 C4 C5 178.9(3) . . . . ?
C2 C3 C8 C7 -178.9(3) . . . . ?
C2 C1 B3 B7 -36.0(2) . . . . ?
C2 C1 B3 B8 -98.3(3) . . . . ?
C2 C1 B3 B4 -137.3(3) . . . . ?
C2 C1 B6 B11 35.8(2) . . . . ?
C2 C1 B6 B10 98.4(2) . . . . ?
C2 C1 B6 B5 137.7(2) . . . . ?
C2 C1 B5 B10 0.5(3) . . . . ?
C2 C1 B5 B6 -38.7(2) . . . . ?
C2 C1 B5 B9 63.3(3) . . . . ?
C2 C1 B5 B4 102.4(3) . . . . ?
C2 C1 B4 B3 39.0(2) . . . . ?
C2 C1 B4 B9 -63.0(3) . . . . ?
C2 C1 B4 B5 -102.7(3) . . . . ?
C2 C1 B4 B8 0.0(3) . . . . ?
C2 B3 B7 B11 -33.8(2) . . . . ?
C2 B3 B7 B12 -97.6(3) . . . . ?
C2 B3 B7 B8 -135.4(3) . . . . ?
C2 B3 B8 B7 38.3(2) . . . . ?
C2 B3 B8 B12 1.0(3) . . . . ?
C2 B3 B8 B9 -62.1(3) . . . . ?
C2 B3 B8 B4 -98.8(3) . . . . ?
C2 B3 B4 C1 -36.7(2) . . . . ?
C2 B3 B4 B9 61.9(3) . . . . ?
C2 B3 B4 B5 -2.7(3) . . . . ?
C2 B3 B4 B8 99.1(3) . . . . ?
C2 B11 B10 B6 38.6(2) . . . . ?
C2 B11 B10 B12 -99.2(3) . . . . ?
C2 B11 B10 B9 -61.8(3) . . . . ?
C2 B11 B10 B5 1.4(3) . . . . ?
C2 B11 B7 B3 33.9(2) . . . . ?
C2 B11 B7 B12 135.1(3) . . . . ?
C2 B11 B7 B8 97.4(3) . . . . ?
C2 B11 B6 C1 -35.8(2) . . . . ?
C2 B11 B6 B10 -135.4(3) . . . . ?
C2 B11 B6 B5 -97.4(3) . . . . ?
C2 B11 B12 B10 99.2(3) . . . . ?
C2 B11 B12 B7 -38.8(2) . . . . ?
C2 B11 B12 B9 61.5(3) . . . . ?
C2 B11 B12 B8 -1.7(3) . . . . ?
C2 B7 B12 B11 38.8(2) . . . . ?
C2 B7 B12 B10 1.5(3) . . . . ?
C2 B7 B12 B9 -61.9(3) . . . . ?
C2 B7 B12 B8 -99.5(3) . . . . ?
C2 B7 B8 B3 -38.7(2) . . . . ?
C2 B7 B8 B12 99.4(3) . . . . ?
C2 B7 B8 B9 62.0(3) . . . . ?
C2 B7 B8 B4 -0.7(4) . . . . ?
C2 B6 B5 C1 36.5(2) . . . . ?
C2 B6 B5 B10 -99.1(3) . . . . ?
C2 B6 B5 B9 -61.6(3) . . . . ?
C2 B6 B5 B4 1.9(3) . . . . ?
C19 C20 C15 N2 170.9(3) . . . . ?
C19 C20 C15 C16 -2.6(5) . . . . ?
C5 C6 C7 C8 -1.0(5) . . . . ?
C32 C29 C28 C27 -177.7(3) . . . . ?
C21 C20 C15 N2 -6.1(4) . . . . ?
C21 C20 C15 C16 -179.7(3) . . . . ?
C21 C20 C19 C18 177.0(3) . . . . ?
C26 C25 C24 N1 173.7(3) . . . . ?
C26 C25 C24 C29 -2.2(5) . . . . ?
C26 C27 C28 C29 -2.0(5) . . . . ?
C31 C27 C28 C29 176.8(3) . . . . ?
C31 C27 C26 C25 -176.7(3) . . . . ?
C30 C25 C24 N1 -3.9(5) . . . . ?
C30 C25 C24 C29 -179.8(3) . . . . ?
C30 C25 C26 C27 177.6(3) . . . . ?
C23 C16 C17 C18 -176.6(3) . . . . ?
B3 C1 C2 C3 -105.8(3) . . . . ?
B3 C1 C2 B11 106.4(3) . . . . ?
B3 C1 C2 B7 39.1(2) . . . . ?
B3 C1 C2 B6 145.2(2) . . . . ?
B3 C1 B6 C2 -32.7(2) . . . . ?
B3 C1 B6 B11 3.1(3) . . . . ?
B3 C1 B6 B10 65.6(3) . . . . ?
B3 C1 B6 B5 105.0(3) . . . . ?
B3 C1 B5 B10 -65.4(3) . . . . ?
B3 C1 B5 B6 -104.5(3) . . . . ?
B3 C1 B5 B9 -2.6(3) . . . . ?
B3 C1 B5 B4 36.6(2) . . . . ?
B3 C1 B4 B9 -102.1(3) . . . . ?
B3 C1 B4 B5 -141.7(3) . . . . ?
B3 C1 B4 B8 -39.0(3) . . . . ?
B3 C2 B11 B10 65.3(3) . . . . ?
B3 C2 B11 B7 -36.8(2) . . . . ?
B3 C2 B11 B6 104.4(3) . . . . ?
B3 C2 B11 B12 2.5(3) . . . . ?
B3 C2 B7 B11 141.8(2) . . . . ?
B3 C2 B7 B12 102.3(3) . . . . ?
B3 C2 B7 B8 39.2(2) . . . . ?
B3 C2 B6 C1 32.8(2) . . . . ?
B3 C2 B6 B11 -106.0(3) . . . . ?
B3 C2 B6 B10 -66.9(3) . . . . ?
B3 C2 B6 B5 -3.8(3) . . . . ?
B3 B7 B12 B11 100.8(3) . . . . ?
B3 B7 B12 B10 63.5(3) . . . . ?
B3 B7 B12 B9 0.0(4) . . . . ?
B3 B7 B12 B8 -37.5(2) . . . . ?
B3 B7 B8 B12 138.1(3) . . . . ?
B3 B7 B8 B9 100.7(3) . . . . ?
B3 B7 B8 B4 38.0(3) . . . . ?
B3 B8 B4 C1 38.7(2) . . . . ?
B3 B8 B4 B9 138.6(3) . . . . ?
B3 B8 B4 B5 100.8(3) . . . . ?
B11 C2 B3 C1 -101.6(3) . . . . ?
B11 C2 B3 B7 36.7(2) . . . . ?
B11 C2 B3 B8 -2.2(3) . . . . ?
B11 C2 B3 B4 -64.9(3) . . . . ?
B11 C2 B7 B3 -141.8(2) . . . . ?
B11 C2 B7 B12 -39.5(2) . . . . ?
B11 C2 B7 B8 -102.7(3) . . . . ?
B11 C2 B6 C1 138.8(2) . . . . ?
B11 C2 B6 B10 39.1(2) . . . . ?
B11 C2 B6 B5 102.2(3) . . . . ?
B11 B10 B6 C1 -99.5(3) . . . . ?
B11 B10 B6 C2 -38.4(2) . . . . ?
B11 B10 B6 B5 -137.9(3) . . . . ?
B11 B10 B12 B7 37.3(2) . . . . ?
B11 B10 B12 B9 137.8(3) . . . . ?
B11 B10 B12 B8 100.3(3) . . . . ?
B11 B10 B9 B12 -37.5(2) . . . . ?
B11 B10 B9 B5 100.4(3) . . . . ?
B11 B10 B9 B8 0.2(3) . . . . ?
B11 B10 B9 B4 63.8(3) . . . . ?
B11 B10 B5 C1 -1.2(3) . . . . ?
B11 B10 B5 B6 37.6(2) . . . . ?
B11 B10 B5 B9 -100.5(3) . . . . ?
B11 B10 B5 B4 -63.4(3) . . . . ?
B11 B7 B12 B10 -37.3(2) . . . . ?
B11 B7 B12 B9 -100.8(3) . . . . ?
B11 B7 B12 B8 -138.3(3) . . . . ?
B11 B7 B8 B3 -100.6(3) . . . . ?
B11 B7 B8 B12 37.6(2) . . . . ?
B11 B7 B8 B9 0.1(3) . . . . ?
B11 B7 B8 B4 -62.6(3) . . . . ?
B11 B6 B5 C1 97.9(3) . . . . ?
B11 B6 B5 B10 -37.7(3) . . . . ?
B11 B6 B5 B9 -0.2(3) . . . . ?
B11 B6 B5 B4 63.3(3) . . . . ?
B11 B12 B9 B10 37.5(3) . . . . ?
B11 B12 B9 B5 0.0(4) . . . . ?
B11 B12 B9 B8 -100.5(3) . . . . ?
B11 B12 B9 B4 -62.5(4) . . . . ?
B11 B12 B8 B3 0.5(3) . . . . ?
B11 B12 B8 B7 -37.1(2) . . . . ?
B11 B12 B8 B9 100.7(3) . . . . ?
B11 B12 B8 B4 63.4(3) . . . . ?
B10 B11 B7 C2 -97.4(2) . . . . ?
B10 B11 B7 B3 -63.5(3) . . . . ?
B10 B11 B7 B12 37.7(2) . . . . ?
B10 B11 B7 B8 0.0(3) . . . . ?
B10 B11 B6 C1 99.6(3) . . . . ?
B10 B11 B6 C2 135.4(3) . . . . ?
B10 B11 B6 B5 38.0(3) . . . . ?
B10 B11 B12 B7 -138.0(3) . . . . ?
B10 B11 B12 B9 -37.7(3) . . . . ?
B10 B11 B12 B8 -100.9(3) . . . . ?
B10 B6 B5 C1 135.6(3) . . . . ?
B10 B6 B5 B9 37.5(3) . . . . ?
B10 B6 B5 B4 101.0(3) . . . . ?
B10 B12 B9 B5 -37.5(3) . . . . ?
B10 B12 B9 B8 -138.0(3) . . . . ?
B10 B12 B9 B4 -100.1(3) . . . . ?
B10 B12 B8 B3 -62.7(3) . . . . ?
B10 B12 B8 B7 -100.2(3) . . . . ?
B10 B12 B8 B9 37.6(2) . . . . ?
B10 B12 B8 B4 0.3(3) . . . . ?
B10 B9 B5 C1 -99.8(3) . . . . ?
B10 B9 B5 B6 -37.5(2) . . . . ?
B10 B9 B5 B4 -138.5(3) . . . . ?
B10 B9 B8 B3 63.3(3) . . . . ?
B10 B9 B8 B7 -0.2(3) . . . . ?
B10 B9 B8 B12 -37.6(2) . . . . ?
B10 B9 B8 B4 100.1(3) . . . . ?
B10 B9 B4 C1 -1.8(3) . . . . ?
B10 B9 B4 B3 -64.3(3) . . . . ?
B10 B9 B4 B5 36.9(2) . . . . ?
B10 B9 B4 B8 -101.5(3) . . . . ?
B10 B5 B4 C1 98.3(2) . . . . ?
B10 B5 B4 B3 64.1(3) . . . . ?
B10 B5 B4 B9 -37.2(2) . . . . ?
B10 B5 B4 B8 0.4(3) . . . . ?
B7 C2 B3 C1 -138.3(2) . . . . ?
B7 C2 B3 B8 -39.0(2) . . . . ?
B7 C2 B3 B4 -101.6(3) . . . . ?
B7 C2 B11 B10 102.1(3) . . . . ?
B7 C2 B11 B6 141.2(2) . . . . ?
B7 C2 B11 B12 39.3(2) . . . . ?
B7 C2 B6 C1 101.5(3) . . . . ?
B7 C2 B6 B11 -37.2(2) . . . . ?
B7 C2 B6 B10 1.8(3) . . . . ?
B7 C2 B6 B5 65.0(3) . . . . ?
B7 B3 B8 B12 -37.3(3) . . . . ?
B7 B3 B8 B9 -100.4(3) . . . . ?
B7 B3 B8 B4 -137.1(3) . . . . ?
B7 B3 B4 C1 -97.7(3) . . . . ?
B7 B3 B4 B9 0.9(3) . . . . ?
B7 B3 B4 B5 -63.7(3) . . . . ?
B7 B3 B4 B8 38.1(3) . . . . ?
B7 B11 B10 B6 100.2(3) . . . . ?
B7 B11 B10 B12 -37.6(2) . . . . ?
B7 B11 B10 B9 -0.1(3) . . . . ?
B7 B11 B10 B5 63.1(3) . . . . ?
B7 B11 B6 C1 -1.6(3) . . . . ?
B7 B11 B6 C2 34.2(2) . . . . ?
B7 B11 B6 B10 -101.1(3) . . . . ?
B7 B11 B6 B5 -63.1(3) . . . . ?
B7 B11 B12 B10 138.0(3) . . . . ?
B7 B11 B12 B9 100.3(3) . . . . ?
B7 B11 B12 B8 37.1(2) . . . . ?
B7 B12 B9 B10 100.6(3) . . . . ?
B7 B12 B9 B5 63.0(4) . . . . ?
B7 B12 B9 B8 -37.4(3) . . . . ?
B7 B12 B9 B4 0.5(4) . . . . ?
B7 B12 B8 B3 37.5(2) . . . . ?
B7 B12 B8 B9 137.8(3) . . . . ?
B7 B12 B8 B4 100.5(3) . . . . ?
B7 B8 B4 C1 0.4(4) . . . . ?
B7 B8 B4 B3 -38.3(3) . . . . ?
B7 B8 B4 B9 100.4(3) . . . . ?
B7 B8 B4 B5 62.5(3) . . . . ?
B6 C1 C2 C3 109.0(3) . . . . ?
B6 C1 C2 B3 -145.2(2) . . . . ?
B6 C1 C2 B11 -38.8(2) . . . . ?
B6 C1 C2 B7 -106.0(3) . . . . ?
B6 C1 B3 C2 32.7(2) . . . . ?
B6 C1 B3 B7 -3.2(3) . . . . ?
B6 C1 B3 B8 -65.5(3) . . . . ?
B6 C1 B3 B4 -104.6(3) . . . . ?
B6 C1 B5 B10 39.2(2) . . . . ?
B6 C1 B5 B9 102.0(3) . . . . ?
B6 C1 B5 B4 141.1(2) . . . . ?
B6 C1 B4 B3 104.7(3) . . . . ?
B6 C1 B4 B9 2.7(3) . . . . ?
B6 C1 B4 B5 -37.0(2) . . . . ?
B6 C1 B4 B8 65.7(3) . . . . ?
B6 C2 B3 C1 -32.7(2) . . . . ?
B6 C2 B3 B7 105.7(3) . . . . ?
B6 C2 B3 B8 66.7(3) . . . . ?
B6 C2 B3 B4 4.1(3) . . . . ?
B6 C2 B11 B10 -39.1(2) . . . . ?
B6 C2 B11 B7 -141.2(2) . . . . ?
B6 C2 B11 B12 -101.9(3) . . . . ?
B6 C2 B7 B3 -104.5(3) . . . . ?
B6 C2 B7 B11 37.4(2) . . . . ?
B6 C2 B7 B12 -2.1(3) . . . . ?
B6 C2 B7 B8 -65.3(3) . . . . ?
B6 B11 B10 B12 -137.8(3) . . . . ?
B6 B11 B10 B9 -100.4(3) . . . . ?
B6 B11 B10 B5 -37.2(2) . . . . ?
B6 B11 B7 C2 -34.2(2) . . . . ?
B6 B11 B7 B3 -0.3(3) . . . . ?
B6 B11 B7 B12 100.9(3) . . . . ?
B6 B11 B7 B8 63.2(3) . . . . ?
B6 B11 B12 B10 37.6(2) . . . . ?
B6 B11 B12 B7 -100.4(3) . . . . ?
B6 B11 B12 B9 -0.1(4) . . . . ?
B6 B11 B12 B8 -63.3(3) . . . . ?
B6 B10 B12 B11 -37.8(2) . . . . ?
B6 B10 B12 B7 -0.5(3) . . . . ?
B6 B10 B12 B9 100.0(3) . . . . ?
B6 B10 B12 B8 62.5(3) . . . . ?
B6 B10 B9 B12 -101.0(3) . . . . ?
B6 B10 B9 B5 36.9(2) . . . . ?
B6 B10 B9 B8 -63.3(3) . . . . ?
B6 B10 B9 B4 0.4(3) . . . . ?
B6 B10 B5 C1 -38.8(2) . . . . ?
B6 B10 B5 B9 -138.1(3) . . . . ?
B6 B10 B5 B4 -101.0(3) . . . . ?
B6 B5 B4 C1 34.7(2) . . . . ?
B6 B5 B4 B3 0.5(3) . . . . ?
B6 B5 B4 B9 -100.8(3) . . . . ?
B6 B5 B4 B8 -63.3(3) . . . . ?
B12 B11 B10 B6 137.8(3) . . . . ?
B12 B11 B10 B9 37.4(2) . . . . ?
B12 B11 B10 B5 100.6(3) . . . . ?
B12 B11 B7 C2 -135.1(3) . . . . ?
B12 B11 B7 B3 -101.2(3) . . . . ?
B12 B11 B7 B8 -37.7(2) . . . . ?
B12 B11 B6 C1 61.8(3) . . . . ?
B12 B11 B6 C2 97.5(3) . . . . ?
B12 B11 B6 B10 -37.8(3) . . . . ?
B12 B11 B6 B5 0.2(3) . . . . ?
B12 B10 B6 C1 -61.8(3) . . . . ?
B12 B10 B6 C2 -0.8(3) . . . . ?
B12 B10 B6 B11 37.7(2) . . . . ?
B12 B10 B6 B5 -100.2(3) . . . . ?
B12 B10 B9 B5 138.0(3) . . . . ?
B12 B10 B9 B8 37.8(2) . . . . ?
B12 B10 B9 B4 101.4(3) . . . . ?
B12 B10 B5 C1 62.0(3) . . . . ?
B12 B10 B5 B6 100.8(3) . . . . ?
B12 B10 B5 B9 -37.4(2) . . . . ?
B12 B10 B5 B4 -0.2(3) . . . . ?
B12 B7 B8 B3 -138.1(3) . . . . ?
B12 B7 B8 B9 -37.4(2) . . . . ?
B12 B7 B8 B4 -100.1(3) . . . . ?
B12 B9 B5 C1 -62.2(3) . . . . ?
B12 B9 B5 B10 37.6(3) . . . . ?
B12 B9 B5 B6 0.1(4) . . . . ?
B12 B9 B5 B4 -100.9(3) . . . . ?
B12 B9 B8 B3 101.0(3) . . . . ?
B12 B9 B8 B7 37.4(2) . . . . ?
B12 B9 B8 B4 137.7(3) . . . . ?
B12 B9 B4 C1 61.7(3) . . . . ?
B12 B9 B4 B3 -0.9(4) . . . . ?
B12 B9 B4 B5 100.4(3) . . . . ?
B12 B9 B4 B8 -38.0(3) . . . . ?
B12 B8 B4 C1 -62.5(3) . . . . ?
B12 B8 B4 B3 -101.2(3) . . . . ?
B12 B8 B4 B9 37.5(2) . . . . ?
B12 B8 B4 B5 -0.4(3) . . . . ?
B9 B10 B6 C1 1.2(3) . . . . ?
B9 B10 B6 C2 62.2(3) . . . . ?
B9 B10 B6 B11 100.6(3) . . . . ?
B9 B10 B6 B5 -37.2(2) . . . . ?
B9 B10 B12 B11 -137.8(3) . . . . ?
B9 B10 B12 B7 -100.5(3) . . . . ?
B9 B10 B12 B8 -37.5(2) . . . . ?
B9 B10 B5 C1 99.4(3) . . . . ?
B9 B10 B5 B6 138.1(3) . . . . ?
B9 B10 B5 B4 37.1(2) . . . . ?
B9 B12 B8 B3 -100.3(3) . . . . ?
B9 B12 B8 B7 -137.8(3) . . . . ?
B9 B12 B8 B4 -37.4(2) . . . . ?
B9 B5 B4 C1 135.5(2) . . . . ?
B9 B5 B4 B3 101.3(3) . . . . ?
B9 B5 B4 B8 37.6(2) . . . . ?
B9 B8 B4 C1 -99.9(3) . . . . ?
B9 B8 B4 B3 -138.6(3) . . . . ?
B9 B8 B4 B5 -37.9(2) . . . . ?
B5 C1 C2 C3 148.2(3) . . . . ?
B5 C1 C2 B3 -106.0(3) . . . . ?
B5 C1 C2 B11 0.4(3) . . . . ?
B5 C1 C2 B7 -66.8(3) . . . . ?
B5 C1 C2 B6 39.2(2) . . . . ?
B5 C1 B3 C2 100.8(3) . . . . ?
B5 C1 B3 B7 64.8(3) . . . . ?
B5 C1 B3 B8 2.5(3) . . . . ?
B5 C1 B3 B4 -36.5(3) . . . . ?
B5 C1 B6 C2 -137.7(2) . . . . ?
B5 C1 B6 B11 -102.0(2) . . . . ?
B5 C1 B6 B10 -39.4(2) . . . . ?
B5 C1 B4 B3 141.7(3) . . . . ?
B5 C1 B4 B9 39.7(2) . . . . ?
B5 C1 B4 B8 102.7(3) . . . . ?
B5 B10 B6 C1 38.4(2) . . . . ?
B5 B10 B6 C2 99.4(3) . . . . ?
B5 B10 B6 B11 137.9(3) . . . . ?
B5 B10 B12 B11 -100.4(3) . . . . ?
B5 B10 B12 B7 -63.0(3) . . . . ?
B5 B10 B12 B9 37.5(2) . . . . ?
B5 B10 B12 B8 0.0(3) . . . . ?
B5 B10 B9 B12 -138.0(3) . . . . ?
B5 B10 B9 B8 -100.2(3) . . . . ?
B5 B10 B9 B4 -36.6(2) . . . . ?
B5 B9 B8 B3 0.0(4) . . . . ?
B5 B9 B8 B7 -63.6(3) . . . . ?
B5 B9 B8 B12 -101.0(3) . . . . ?
B5 B9 B8 B4 36.7(2) . . . . ?
B5 B9 B4 C1 -38.7(2) . . . . ?
B5 B9 B4 B3 -101.3(3) . . . . ?
B5 B9 B4 B8 -138.4(3) . . . . ?
B8 B3 B7 C2 135.4(3) . . . . ?
B8 B3 B7 B11 101.5(3) . . . . ?
B8 B3 B7 B12 37.8(3) . . . . ?
B8 B3 B4 C1 -135.8(3) . . . . ?
B8 B3 B4 B9 -37.2(3) . . . . ?
B8 B3 B4 B5 -101.8(3) . . . . ?
B8 B7 B12 B11 138.3(3) . . . . ?
B8 B7 B12 B10 101.0(3) . . . . ?
B8 B7 B12 B9 37.5(3) . . . . ?
B8 B12 B9 B10 138.0(3) . . . . ?
B8 B12 B9 B5 100.5(3) . . . . ?
B8 B12 B9 B4 37.9(3) . . . . ?
B8 B9 B5 C1 1.5(3) . . . . ?
B8 B9 B5 B10 101.3(3) . . . . ?
B8 B9 B5 B6 63.8(3) . . . . ?
B8 B9 B5 B4 -37.2(3) . . . . ?
B8 B9 B4 C1 99.7(3) . . . . ?
B8 B9 B4 B3 37.1(3) . . . . ?
B8 B9 B4 B5 138.4(3) . . . . ?
B4 C1 C2 C3 -145.5(3) . . . . ?
B4 C1 C2 B3 -39.6(2) . . . . ?
B4 C1 C2 B11 66.8(3) . . . . ?
B4 C1 C2 B7 -0.5(3) . . . . ?
B4 C1 C2 B6 105.6(3) . . . . ?
B4 C1 B3 C2 137.3(3) . . . . ?
B4 C1 B3 B7 101.3(3) . . . . ?
B4 C1 B3 B8 39.0(2) . . . . ?
B4 C1 B6 C2 -100.8(2) . . . . ?
B4 C1 B6 B11 -65.0(3) . . . . ?
B4 C1 B6 B10 -2.4(3) . . . . ?
B4 C1 B6 B5 36.9(2) . . . . ?
B4 C1 B5 B10 -101.9(3) . . . . ?
B4 C1 B5 B6 -141.1(3) . . . . ?
B4 C1 B5 B9 -39.1(2) . . . . ?
B4 B3 B7 C2 97.0(3) . . . . ?
B4 B3 B7 B11 63.2(3) . . . . ?
B4 B3 B7 B12 -0.6(3) . . . . ?
B4 B3 B7 B8 -38.3(3) . . . . ?
B4 B3 B8 B7 137.1(3) . . . . ?
B4 B3 B8 B12 99.8(3) . . . . ?
B4 B3 B8 B9 36.7(3) . . . . ?
B4 B9 B5 C1 38.7(2) . . . . ?
B4 B9 B5 B10 138.5(3) . . . . ?
B4 B9 B5 B6 101.0(3) . . . . ?
B4 B9 B8 B3 -36.8(2) . . . . ?
B4 B9 B8 B7 -100.3(3) . . . . ?
B4 B9 B8 B12 -137.7(3) . . . . ?

loop_
_smtbx_masks_void_nr
_smtbx_masks_void_average_x
_smtbx_masks_void_average_y
_smtbx_masks_void_average_z
_smtbx_masks_void_volume
_smtbx_masks_void_count_electrons
_smtbx_masks_void_content
1 0.000 0.000 0.500 200.2 47.6 ?
2 0.000 0.500 0.000 200.2 47.6 ?
